data_1543338
loop_
_publ_author_name
'Zhou, Yong'
'Zhu, Fu-Lin'
'Liu, Zhen-Ting'
'Zhou, Xiao-Mao'
'Hu, Xiang-Ping'

_publ_section_title
;
 Chiral Ferrocenyl P,N-Ligands for Palladium-Catalyzed Asymmetric Formal
 [3 + 2] Cycloaddition of Propargylic Esters with \b-Ketoesters: Access to
 Functionalized Chiral 2,3-Dihydrofurans.
;
_journal_issue 11
_journal_name_full 'Organic letters'
_journal_page_first 2734
_journal_page_last 2737
_journal_paper_doi 10.1021/acs.orglett.6b01192
_journal_volume 18
_journal_year 2016
_chemical_absolute_configuration ad
_chemical_formula_moiety 'C23 H17 Br O3'
_chemical_formula_sum 'C23 H17 Br O3'
_chemical_formula_weight 421.27
_chemical_name_systematic
;
 ?
;
_space_group_crystal_system monoclinic
_space_group_IT_number 4
_space_group_name_Hall 'P 2yb'
_space_group_name_H-M_alt 'P 1 21 1'
_symmetry_space_group_name_Hall 'P 2yb'
_symmetry_space_group_name_H-M 'P 1 21 1'
_atom_sites_solution_hydrogens mixed
_audit_creation_date 2015-01-14
_audit_creation_method
;
Olex2 1.2
(compiled 2014.03.20 svn.r2914 for OlexSys, GUI svn.r4816)
;
_cell_angle_alpha 90
_cell_angle_beta 103.09(3)
_cell_angle_gamma 90
_cell_formula_units_Z 2
_cell_length_a 5.4774(11)
_cell_length_b 14.656(3)
_cell_length_c 11.788(2)
_cell_measurement_reflns_used 3025
_cell_measurement_temperature 173.1500
_cell_measurement_theta_max 27.4849
_cell_measurement_theta_min 2.2533
_cell_volume 921.7(3)
_computing_cell_refinement 'CrystalClear (Rigaku Inc., 2007)'
_computing_data_collection 'CrystalClear (Rigaku Inc., 2007)'
_computing_data_reduction 'CrystalClear (Rigaku Inc., 2007)'
_computing_molecular_graphics 'Olex2 (Dolomanov et al., 2013)'
_computing_publication_material 'Olex2 (Dolomanov et al., 2013)'
_computing_structure_refinement 'ShelXL (Sheldrick, 2013)'
_computing_structure_solution
;
 'XS (Sheldrick, 2013)'
;
_diffrn_ambient_temperature 173.1500
_diffrn_detector_area_resol_mean 28.5714
_diffrn_measured_fraction_theta_full 0.996
_diffrn_measured_fraction_theta_max 0.995
_diffrn_measurement_device
;
Saturn724+ (2x2 bin mode)
;
_diffrn_measurement_device_details
;
AFC10: Fixed Chi 2 circle
;
_diffrn_measurement_device_type 'Saturn724+ CCD'
_diffrn_measurement_method dtprofit.ref
_diffrn_orient_matrix_type d*Trek
_diffrn_orient_matrix_UB_11 -0.0888
_diffrn_orient_matrix_UB_12 0.0524
_diffrn_orient_matrix_UB_13 0.1565
_diffrn_orient_matrix_UB_21 0.0567
_diffrn_orient_matrix_UB_22 0.0311
_diffrn_orient_matrix_UB_23 0.0218
_diffrn_orient_matrix_UB_31 -0.0340
_diffrn_orient_matrix_UB_32 0.0772
_diffrn_orient_matrix_UB_33 -0.0215
_diffrn_radiation_detector CCD
_diffrn_radiation_monochromator 'Graphite Monochromator'
_diffrn_radiation_type MoK\a
_diffrn_radiation_wavelength 0.71073
_diffrn_reflns_av_R_equivalents 0.0348
_diffrn_reflns_av_unetI/netI 0.0358
_diffrn_reflns_Laue_measured_fraction_full 0.996
_diffrn_reflns_Laue_measured_fraction_max 0.995
_diffrn_reflns_limit_h_max 7
_diffrn_reflns_limit_h_min -7
_diffrn_reflns_limit_k_max 18
_diffrn_reflns_limit_k_min -19
_diffrn_reflns_limit_l_max 15
_diffrn_reflns_limit_l_min -15
_diffrn_reflns_number 10187
_diffrn_reflns_point_group_measured_fraction_full 0.983
_diffrn_reflns_point_group_measured_fraction_max 0.980
_diffrn_reflns_theta_full 26.000
_diffrn_reflns_theta_max 27.483
_diffrn_reflns_theta_min 3.298
_diffrn_source 'Sealed Tube'
_diffrn_source_current 30.0000
_diffrn_source_power 1.5000
_diffrn_source_voltage 50.0000
_exptl_absorpt_coefficient_mu 2.251
_exptl_absorpt_correction_T_max 1.0000
_exptl_absorpt_correction_T_min 0.6665
_exptl_absorpt_correction_type multi-scan
_exptl_crystal_colour yellow
_exptl_crystal_colour_primary yellow
_exptl_crystal_density_diffrn 1.518
_exptl_crystal_description block
_exptl_crystal_F_000 428
_exptl_crystal_size_max 0.35
_exptl_crystal_size_mid 0.29
_exptl_crystal_size_min 0.2
_refine_diff_density_max 0.257
_refine_diff_density_min -0.450
_refine_diff_density_rms 0.048
_refine_ls_abs_structure_details
;
 Flack x determined using 1722 quotients [(I+)-(I-)]/[(I+)+(I-)]
 (Parsons and Flack (2004), Acta Cryst. A60, s61).
;
_refine_ls_abs_structure_Flack 0.008(6)
_refine_ls_extinction_method none
_refine_ls_goodness_of_fit_ref 1.087
_refine_ls_hydrogen_treatment mixed
_refine_ls_matrix_type full
_refine_ls_number_parameters 253
_refine_ls_number_reflns 4129
_refine_ls_number_restraints 1
_refine_ls_restrained_S_all 1.087
_refine_ls_R_factor_all 0.0355
_refine_ls_R_factor_gt 0.0336
_refine_ls_shift/su_max 0.000
_refine_ls_shift/su_mean 0.000
_refine_ls_structure_factor_coef Fsqd
_refine_ls_weighting_details 'w=1/[\s^2^(Fo^2^)+(0.0325P)^2^+0.2616P] where P=(Fo^2^+2Fc^2^)/3'
_refine_ls_weighting_scheme calc
_refine_ls_wR_factor_gt 0.0781
_refine_ls_wR_factor_ref 0.0793
_reflns_Friedel_coverage 0.892
_reflns_Friedel_fraction_full 0.969
_reflns_Friedel_fraction_max 0.962
_reflns_number_gt 3964
_reflns_number_total 4129
_reflns_threshold_expression 'I > 2\s(I)'
_cod_data_source_file ol6b01192_si_003.cif
_cod_data_source_block sa3855
_cod_depositor_comments 'Adding full bibliography for 1543338--1543339.cif.'
_cod_original_cell_volume 921.8(3)
_cod_database_code 1543338
_shelxl_version_number 2013-4
_shelx_space_group_comment
;
The symmetry employed for this shelxl refinement is uniquely defined
by the following loop, which should always be used as a source of
symmetry information in preference to the above space-group names.
They are only intended as comments.
;
_diffrn_number_total 2194
_olex2_refinement_description
;
1. Fixed Uiso
 At 1.2 times of:
  All C(H) groups
 At 1.5 times of:
  All C(H,H,H) groups
2.a Ternary CH refined with riding coordinates:
 C10(H10)
2.b Aromatic/amide H refined with riding coordinates:
 C2(H2), C3(H3), C5(H5), C6(H6), C15(H15), C18(H18), C19(H19), C20(H20),
 C21(H21), C22(H22), C23(H23)
2.c Idealised Me refined as rotating group:
 C13(H13A,H13B,H13C)
;

loop_
_space_group_symop_operation_xyz
'x, y, z'
'-x, y+1/2, -z'

loop_
_atom_site_label
_atom_site_type_symbol
_atom_site_fract_x
_atom_site_fract_y
_atom_site_fract_z
_atom_site_U_iso_or_equiv
_atom_site_adp_type
_atom_site_occupancy
_atom_site_site_symmetry_order
_atom_site_calc_flag
_atom_site_refinement_flags_posn
Br1 Br -0.12279(8) -0.26747(4) -0.84309(4) 0.04924(14) Uani 1 1 d .
O1 O 0.3217(5) -0.68900(17) -0.7063(2) 0.0309(6) Uani 1 1 d .
O2 O 0.7770(5) -0.5042(2) -0.4578(3) 0.0452(7) Uani 1 1 d .
O3 O 1.0509(5) -0.6182(2) -0.4514(3) 0.0414(7) Uani 1 1 d .
C1 C 0.0547(7) -0.3736(3) -0.7787(3) 0.0338(8) Uani 1 1 d .
C2 C -0.0677(7) -0.4561(3) -0.7915(3) 0.0330(8) Uani 1 1 d .
H2 H -0.2351 -0.4597 -0.8307 0.040 Uiso 1 1 calc R
C3 C 0.0605(7) -0.5337(3) -0.7453(3) 0.0291(7) Uani 1 1 d .
H3 H -0.0218 -0.5896 -0.7541 0.035 Uiso 1 1 calc R
C4 C 0.3125(6) -0.5296(2) -0.6855(3) 0.0271(7) Uani 1 1 d .
C5 C 0.4322(7) -0.4447(3) -0.6738(3) 0.0332(8) Uani 1 1 d .
H5 H 0.5993 -0.4405 -0.6344 0.040 Uiso 1 1 calc R
C6 C 0.3049(7) -0.3671(3) -0.7203(4) 0.0371(9) Uani 1 1 d .
H6 H 0.3858 -0.3109 -0.7126 0.044 Uiso 1 1 calc R
C7 C 0.4410(6) -0.6158(2) -0.6475(3) 0.0270(7) Uani 1 1 d .
C8 C 0.6569(7) -0.6403(3) -0.5679(3) 0.0280(7) Uani 1 1 d .
C9 C 0.6871(7) -0.7396(2) -0.5745(3) 0.0315(8) Uani 1 1 d .
C10 C 0.4509(6) -0.7721(3) -0.6582(3) 0.0298(7) Uani 1 1 d .
H10 H 0.3464 -0.8047 -0.6141 0.036 Uiso 1 1 calc R
C11 C 0.8692(9) -0.7945(3) -0.5217(4) 0.0442(11) Uani 1 1 d .
C12 C 0.8262(7) -0.5790(3) -0.4886(3) 0.0311(8) Uani 1 1 d .
C13 C 1.2332(8) -0.5666(3) -0.3675(4) 0.0473(11) Uani 1 1 d .
H13A H 1.2902 -0.5156 -0.4056 0.071 Uiso 1 1 calc GR
H13B H 1.3730 -0.6051 -0.3344 0.071 Uiso 1 1 calc GR
H13C H 1.1570 -0.5449 -0.3068 0.071 Uiso 1 1 calc GR
C14 C 0.4936(7) -0.8330(3) -0.7551(3) 0.0285(7) Uani 1 1 d .
C15 C 0.3623(6) -0.9118(2) -0.7804(3) 0.0266(7) Uani 1 1 d .
H15 H 0.2373 -0.9258 -0.7414 0.032 Uiso 1 1 calc R
C16 C 0.4128(6) -0.9737(2) -0.8660(3) 0.0257(7) Uani 1 1 d .
C17 C 0.6029(6) -0.9512(2) -0.9258(3) 0.0267(7) Uani 1 1 d .
C18 C 0.7286(7) -0.8666(3) -0.9008(3) 0.0315(8) Uani 1 1 d .
H18 H 0.8467 -0.8493 -0.9423 0.038 Uiso 1 1 calc R
C19 C 0.6791(7) -0.8097(3) -0.8164(3) 0.0311(8) Uani 1 1 d .
H19 H 0.7679 -0.7554 -0.7993 0.037 Uiso 1 1 calc R
C20 C 0.6613(7) -1.0145(3) -1.0059(3) 0.0333(8) Uani 1 1 d .
H20 H 0.7838 -1.0001 -1.0462 0.040 Uiso 1 1 calc R
C21 C 0.5404(8) -1.0969(3) -1.0252(3) 0.0357(8) Uani 1 1 d .
H21 H 0.5829 -1.1384 -1.0772 0.043 Uiso 1 1 calc R
C22 C 0.3527(8) -1.1186(3) -0.9662(3) 0.0364(8) Uani 1 1 d .
H22 H 0.2704 -1.1744 -0.9800 0.044 Uiso 1 1 calc R
C23 C 0.2889(7) -1.0586(2) -0.8885(3) 0.0302(8) Uani 1 1 d .
H23 H 0.1633 -1.0738 -0.8504 0.036 Uiso 1 1 calc R
H11A H 1.026(8) -0.769(4) -0.460(3) 0.043(10) Uiso 1 1 d .
H11B H 0.865(11) -0.862(4) -0.541(5) 0.067(17) Uiso 1 1 d .

loop_
_atom_site_aniso_label
_atom_site_aniso_U_11
_atom_site_aniso_U_22
_atom_site_aniso_U_33
_atom_site_aniso_U_23
_atom_site_aniso_U_13
_atom_site_aniso_U_12
Br1 0.0480(2) 0.0345(2) 0.0665(3) 0.0082(2) 0.01570(18) 0.0092(2)
O1 0.0317(13) 0.0245(13) 0.0339(13) -0.0063(10) 0.0021(10) -0.0018(10)
O2 0.0411(16) 0.0421(17) 0.0484(17) -0.0185(14) 0.0020(13) -0.0018(14)
O3 0.0346(14) 0.0389(16) 0.0445(16) -0.0068(13) -0.0040(12) -0.0035(12)
C1 0.0344(19) 0.031(2) 0.038(2) -0.0014(16) 0.0133(16) 0.0030(15)
C2 0.0276(18) 0.035(2) 0.0379(19) -0.0011(16) 0.0097(15) 0.0001(15)
C3 0.0283(17) 0.0285(19) 0.0320(17) -0.0036(14) 0.0096(14) -0.0051(14)
C4 0.0290(17) 0.0262(18) 0.0284(17) -0.0059(13) 0.0111(13) -0.0014(14)
C5 0.0288(19) 0.030(2) 0.042(2) -0.0047(16) 0.0095(15) -0.0029(15)
C6 0.034(2) 0.029(2) 0.050(2) -0.0064(17) 0.0123(17) -0.0066(15)
C7 0.0284(16) 0.0273(18) 0.0262(15) -0.0064(14) 0.0083(13) -0.0044(14)
C8 0.0293(17) 0.0275(18) 0.0280(16) -0.0043(13) 0.0082(13) -0.0027(14)
C9 0.0360(19) 0.032(2) 0.0245(16) -0.0019(13) 0.0035(14) -0.0011(14)
C10 0.0328(16) 0.0257(16) 0.0307(15) 0.0003(18) 0.0065(13) -0.0028(19)
C11 0.052(3) 0.033(2) 0.042(2) -0.0024(17) 0.000(2) 0.0024(17)
C12 0.0305(18) 0.034(2) 0.0299(18) -0.0042(15) 0.0084(14) -0.0065(15)
C13 0.038(2) 0.051(3) 0.045(2) -0.008(2) -0.0069(18) -0.011(2)
C14 0.0331(18) 0.0262(18) 0.0239(16) 0.0006(14) 0.0018(13) 0.0011(14)
C15 0.0266(17) 0.0247(18) 0.0282(17) 0.0012(13) 0.0059(13) 0.0009(13)
C16 0.0256(17) 0.0246(18) 0.0247(16) 0.0021(13) 0.0012(13) 0.0019(13)
C17 0.0256(17) 0.0272(18) 0.0253(16) 0.0036(14) 0.0017(13) 0.0043(14)
C18 0.0325(19) 0.0321(19) 0.0313(18) 0.0050(15) 0.0098(15) -0.0027(15)
C19 0.0346(19) 0.0255(18) 0.0319(18) 0.0015(14) 0.0047(15) -0.0071(15)
C20 0.0307(18) 0.039(2) 0.0293(18) 0.0023(16) 0.0045(14) 0.0062(16)
C21 0.041(2) 0.032(2) 0.0315(18) -0.0051(15) 0.0044(16) 0.0072(16)
C22 0.040(2) 0.0274(19) 0.038(2) -0.0052(16) 0.0014(16) 0.0014(16)
C23 0.0288(18) 0.030(2) 0.0296(17) -0.0018(15) 0.0027(14) -0.0012(14)

loop_
_atom_type_symbol
_atom_type_description
_atom_type_scat_dispersion_real
_atom_type_scat_dispersion_imag
_atom_type_scat_source
C C 0.0033 0.0016 'International Tables Vol C Tables 4.2.6.8 and 6.1.1.4'
H H 0.0000 0.0000 'International Tables Vol C Tables 4.2.6.8 and 6.1.1.4'
Br Br -0.2901 2.4595 'International Tables Vol C Tables 4.2.6.8 and 6.1.1.4'
O O 0.0106 0.0060 'International Tables Vol C Tables 4.2.6.8 and 6.1.1.4'

loop_
_geom_angle_atom_site_label_1
_geom_angle_atom_site_label_2
_geom_angle_atom_site_label_3
_geom_angle
C7 O1 C10 109.0(3)
C12 O3 C13 116.1(3)
C2 C1 Br1 119.0(3)
C2 C1 C6 121.1(4)
C6 C1 Br1 120.0(3)
C1 C2 C3 119.3(4)
C2 C3 C4 121.2(3)
C3 C4 C7 117.8(3)
C5 C4 C3 118.3(3)
C5 C4 C7 123.7(3)
C6 C5 C4 120.7(4)
C5 C6 C1 119.5(4)
O1 C7 C4 112.4(3)
O1 C7 C8 112.3(3)
C8 C7 C4 135.2(3)
C7 C8 C9 108.1(3)
C7 C8 C12 126.6(3)
C12 C8 C9 125.3(3)
C8 C9 C10 104.9(3)
C11 C9 C8 131.3(4)
C11 C9 C10 123.8(4)
O1 C10 C9 105.0(3)
O1 C10 C14 110.2(3)
C14 C10 C9 115.0(3)
O2 C12 O3 122.9(3)
O2 C12 C8 126.7(4)
O3 C12 C8 110.4(3)
C15 C14 C10 120.3(3)
C15 C14 C19 119.9(3)
C19 C14 C10 119.7(3)
C14 C15 C16 121.1(3)
C17 C16 C15 118.9(3)
C23 C16 C15 122.0(3)
C23 C16 C17 119.0(3)
C18 C17 C16 118.4(3)
C20 C17 C16 118.8(3)
C20 C17 C18 122.8(3)
C19 C18 C17 121.1(3)
C18 C19 C14 120.4(3)
C21 C20 C17 121.0(4)
C20 C21 C22 119.9(4)
C23 C22 C21 120.8(4)
C22 C23 C16 120.4(4)

loop_
_geom_bond_atom_site_label_1
_geom_bond_atom_site_label_2
_geom_bond_distance
Br1 C1 1.899(4)
O1 C7 1.361(4)
O1 C10 1.457(5)
O2 C12 1.205(5)
O3 C12 1.339(5)
O3 C13 1.449(5)
C1 C2 1.375(6)
C1 C6 1.391(6)
C2 C3 1.381(5)
C3 C4 1.402(5)
C4 C5 1.398(5)
C4 C7 1.467(5)
C5 C6 1.382(6)
C7 C8 1.380(5)
C8 C9 1.469(5)
C8 C12 1.465(5)
C9 C10 1.516(5)
C9 C11 1.323(5)
C10 C14 1.509(5)
C14 C15 1.358(5)
C14 C19 1.415(5)
C15 C16 1.429(5)
C16 C17 1.422(5)
C16 C23 1.413(5)
C17 C18 1.417(5)
C17 C20 1.411(5)
C18 C19 1.372(5)
C20 C21 1.372(6)
C21 C22 1.401(6)
C22 C23 1.371(5)

loop_
_geom_torsion_atom_site_label_1
_geom_torsion_atom_site_label_2
_geom_torsion_atom_site_label_3
_geom_torsion_atom_site_label_4
_geom_torsion
Br1 C1 C2 C3 179.7(3)
Br1 C1 C6 C5 -180.0(3)
O1 C7 C8 C9 0.6(4)
O1 C7 C8 C12 -178.4(3)
O1 C10 C14 C15 -109.1(4)
O1 C10 C14 C19 73.7(4)
C1 C2 C3 C4 0.2(6)
C2 C1 C6 C5 -0.3(6)
C2 C3 C4 C5 -0.2(5)
C2 C3 C4 C7 -175.1(3)
C3 C4 C5 C6 -0.1(5)
C3 C4 C7 O1 19.1(4)
C3 C4 C7 C8 -162.5(4)
C4 C5 C6 C1 0.3(6)
C4 C7 C8 C9 -177.9(4)
C4 C7 C8 C12 3.1(6)
C5 C4 C7 O1 -155.5(3)
C5 C4 C7 C8 22.9(6)
C6 C1 C2 C3 0.0(6)
C7 O1 C10 C9 -8.1(3)
C7 O1 C10 C14 -132.5(3)
C7 C4 C5 C6 174.5(3)
C7 C8 C9 C10 -5.6(4)
C7 C8 C9 C11 175.4(4)
C7 C8 C12 O2 20.5(6)
C7 C8 C12 O3 -160.4(3)
C8 C9 C10 O1 8.2(3)
C8 C9 C10 C14 129.4(4)
C9 C8 C12 O2 -158.3(4)
C9 C8 C12 O3 20.8(5)
C9 C10 C14 C15 132.5(4)
C9 C10 C14 C19 -44.7(5)
C10 O1 C7 C4 -176.2(3)
C10 O1 C7 C8 5.0(4)
C10 C14 C15 C16 -175.4(3)
C10 C14 C19 C18 176.8(4)
C11 C9 C10 O1 -172.7(4)
C11 C9 C10 C14 -51.5(5)
C12 C8 C9 C10 173.5(3)
C12 C8 C9 C11 -5.5(7)
C13 O3 C12 O2 2.1(6)
C13 O3 C12 C8 -177.0(3)
C14 C15 C16 C17 -0.5(5)
C14 C15 C16 C23 176.1(3)
C15 C14 C19 C18 -0.4(5)
C15 C16 C17 C18 -2.1(5)
C15 C16 C17 C20 176.8(3)
C15 C16 C23 C22 -176.1(3)
C16 C17 C18 C19 3.6(5)
C16 C17 C20 C21 -0.8(5)
C17 C16 C23 C22 0.6(5)
C17 C18 C19 C14 -2.3(6)
C17 C20 C21 C22 1.1(5)
C18 C17 C20 C21 178.0(4)
C19 C14 C15 C16 1.9(5)
C20 C17 C18 C19 -175.3(4)
C20 C21 C22 C23 -0.5(6)
C21 C22 C23 C16 -0.4(6)
C23 C16 C17 C18 -178.9(3)
C23 C16 C17 C20 0.0(5)
